data_4108774
loop_
_publ_author_name
'Daniela Buccella'
'Kevin E. Janak'
'Gerard Parkin'

_publ_section_title
;
 Reactivity of Mo(PMe3)6 towards Benzothiophene and Selenophenes: New
 Pathways Relevant to Hydrodesulfurization
;
_journal_name_full 'Journal of the American Chemical Society'
_journal_page_first 16187
_journal_page_last 16189
_journal_paper_doi 10.1021/ja8070545
_journal_volume 130
_journal_year 2008
_chemical_formula_sum 'C20 H42 Mo P4 Se'
_chemical_formula_weight 581.32
_chemical_name_systematic
;
 ?
;
_space_group_IT_number 61
_symmetry_cell_setting orthorhombic
_symmetry_space_group_name_Hall '-P 2ac 2ab'
_symmetry_space_group_name_H-M 'P b c a'
_atom_sites_solution_hydrogens geom
_atom_sites_solution_primary direct
_atom_sites_solution_secondary difmap
_audit_creation_method SHELXL-97
_cell_angle_alpha 90.00
_cell_angle_beta 90.00
_cell_angle_gamma 90.00
_cell_formula_units_Z 8
_cell_length_a 15.3325(9)
_cell_length_b 17.6221(10)
_cell_length_c 19.5080(11)
_cell_measurement_reflns_used 9961
_cell_measurement_temperature 125(2)
_cell_measurement_theta_max 30.43
_cell_measurement_theta_min 2.31
_cell_volume 5270.9(5)
_computing_cell_refinement 'Bruker SMART'
_computing_data_collection 'Bruker SMART'
_computing_data_reduction 'Bruker SAINT'
_computing_molecular_graphics 'Bruker SHELXTL'
_computing_publication_material 'Bruker SHELXTL'
_computing_structure_refinement 'SHELXL-97 (Sheldrick, 1997)'
_computing_structure_solution 'SHELXS-97 (Sheldrick, 1990)'
_diffrn_ambient_temperature 125(2)
_diffrn_measured_fraction_theta_full 0.997
_diffrn_measured_fraction_theta_max 0.997
_diffrn_measurement_device_type 'CCD area detector'
_diffrn_measurement_method 'phi and omega scans'
_diffrn_radiation_monochromator graphite
_diffrn_radiation_source 'fine-focus sealed tube'
_diffrn_radiation_type MoK\a
_diffrn_radiation_wavelength 0.71073
_diffrn_reflns_av_R_equivalents 0.0635
_diffrn_reflns_av_sigmaI/netI 0.0369
_diffrn_reflns_limit_h_max 22
_diffrn_reflns_limit_h_min -22
_diffrn_reflns_limit_k_max 25
_diffrn_reflns_limit_k_min -26
_diffrn_reflns_limit_l_max 28
_diffrn_reflns_limit_l_min -28
_diffrn_reflns_number 86226
_diffrn_reflns_theta_full 31.92
_diffrn_reflns_theta_max 31.92
_diffrn_reflns_theta_min 2.05
_exptl_absorpt_coefficient_mu 2.126
_exptl_absorpt_correction_T_max 0.8155
_exptl_absorpt_correction_T_min 0.6758
_exptl_absorpt_correction_type empirical
_exptl_absorpt_process_details sadabs
_exptl_crystal_colour 'DARK RED'
_exptl_crystal_density_diffrn 1.465
_exptl_crystal_description BLOCK
_exptl_crystal_F_000 2384
_exptl_crystal_size_max 0.20
_exptl_crystal_size_mid 0.16
_exptl_crystal_size_min 0.10
_refine_diff_density_max 2.120
_refine_diff_density_min -0.991
_refine_diff_density_rms 0.132
_refine_ls_extinction_method none
_refine_ls_goodness_of_fit_ref 1.048
_refine_ls_hydrogen_treatment mixed
_refine_ls_matrix_type full
_refine_ls_number_parameters 243
_refine_ls_number_reflns 9050
_refine_ls_number_restraints 3
_refine_ls_restrained_S_all 1.048
_refine_ls_R_factor_all 0.0774
_refine_ls_R_factor_gt 0.0436
_refine_ls_shift/su_max 0.001
_refine_ls_shift/su_mean 0.000
_refine_ls_structure_factor_coef Fsqd
_refine_ls_weighting_details 'calc w=1/[\s^2^(Fo^2^)+(0.0559P)^2^+8.0091P] where P=(Fo^2^+2Fc^2^)/3'
_refine_ls_weighting_scheme calc
_refine_ls_wR_factor_gt 0.1017
_refine_ls_wR_factor_ref 0.1203
_reflns_number_gt 6328
_reflns_number_total 9050
_reflns_threshold_expression >2sigma(I)
_cod_data_source_file ja8070545_si_005.cif
_cod_data_source_block mobses10
_cod_database_code 4108774

loop_
_symmetry_equiv_pos_as_xyz
'x, y, z'
'-x+1/2, -y, z+1/2'
'-x, y+1/2, -z+1/2'
'x+1/2, -y+1/2, -z'
'-x, -y, -z'
'x-1/2, y, -z-1/2'
'x, -y-1/2, z-1/2'
'-x-1/2, y-1/2, z'

loop_
_atom_site_label
_atom_site_type_symbol
_atom_site_fract_x
_atom_site_fract_y
_atom_site_fract_z
_atom_site_U_iso_or_equiv
_atom_site_adp_type
_atom_site_occupancy
_atom_site_symmetry_multiplicity
_atom_site_calc_flag
_atom_site_refinement_flags
Mo Mo 0.597823(15) 0.171849(15) 0.357030(12) 0.02068(7) Uani 1 1 d .
Se Se 0.60982(2) 0.12157(3) 0.487977(18) 0.03967(11) Uani 1 1 d .
P1 P 0.63250(6) 0.30135(5) 0.39552(4) 0.03081(18) Uani 1 1 d .
C1 C 0.72008(19) 0.14134(18) 0.36962(15) 0.0259(6) Uani 1 1 d D
P2 P 0.56279(6) 0.04192(5) 0.31811(5) 0.03387(19) Uani 1 1 d .
C2 C 0.7304(2) 0.1642(2) 0.30219(16) 0.0303(7) Uani 1 1 d D
H1 H 0.761(3) 0.2114(16) 0.3018(19) 0.061(14) Uiso 1 1 d D
H2 H 0.742(3) 0.1214(16) 0.2752(15) 0.061(14) Uiso 1 1 d D
P3 P 0.44144(5) 0.18559(5) 0.40929(4) 0.02384(16) Uani 1 1 d .
C3 C 0.77150(19) 0.10882(17) 0.42351(15) 0.0247(6) Uani 1 1 d .
P4 P 0.57326(5) 0.22043(5) 0.23931(4) 0.02519(16) Uani 1 1 d .
C4 C 0.8611(2) 0.09188(18) 0.41733(17) 0.0296(6) Uani 1 1 d .
H4A H 0.8907 0.1017 0.3755 0.036 Uiso 1 1 calc R
C5 C 0.9056(2) 0.0609(2) 0.47213(19) 0.0355(7) Uani 1 1 d .
H5A H 0.9660 0.0497 0.4682 0.043 Uiso 1 1 calc R
C6 C 0.8616(2) 0.0463(2) 0.53343(18) 0.0343(7) Uani 1 1 d .
H6A H 0.8927 0.0246 0.5707 0.041 Uiso 1 1 calc R
C7 C 0.7742(2) 0.0627(2) 0.54117(18) 0.0331(7) Uani 1 1 d .
H7A H 0.7453 0.0526 0.5833 0.040 Uiso 1 1 calc R
C8 C 0.7282(2) 0.09454(19) 0.48559(16) 0.0281(6) Uani 1 1 d .
C11 C 0.6477(3) 0.3187(3) 0.48717(19) 0.0576(13) Uani 1 1 d .
H11A H 0.6611 0.3724 0.4946 0.086 Uiso 1 1 calc R
H11B H 0.6960 0.2875 0.5042 0.086 Uiso 1 1 calc R
H11C H 0.5941 0.3054 0.5118 0.086 Uiso 1 1 calc R
C12 C 0.5556(3) 0.3778(2) 0.3756(2) 0.0424(9) Uani 1 1 d .
H12A H 0.5778 0.4258 0.3939 0.064 Uiso 1 1 calc R
H12B H 0.4989 0.3665 0.3964 0.064 Uiso 1 1 calc R
H12C H 0.5489 0.3820 0.3258 0.064 Uiso 1 1 calc R
C13 C 0.7358(3) 0.3429(3) 0.3666(2) 0.0460(10) Uani 1 1 d .
H13A H 0.7418 0.3942 0.3854 0.069 Uiso 1 1 calc R
H13B H 0.7365 0.3452 0.3164 0.069 Uiso 1 1 calc R
H13C H 0.7845 0.3114 0.3826 0.069 Uiso 1 1 calc R
C21 C 0.4617(3) 0.0244(2) 0.2694(2) 0.0524(11) Uani 1 1 d .
H21A H 0.4576 -0.0296 0.2580 0.079 Uiso 1 1 calc R
H21B H 0.4625 0.0544 0.2271 0.079 Uiso 1 1 calc R
H21C H 0.4113 0.0391 0.2972 0.079 Uiso 1 1 calc R
C22 C 0.6433(3) -0.0053(2) 0.2624(2) 0.0501(11) Uani 1 1 d .
H22A H 0.6223 -0.0561 0.2505 0.075 Uiso 1 1 calc R
H22B H 0.6990 -0.0094 0.2867 0.075 Uiso 1 1 calc R
H22C H 0.6513 0.0246 0.2205 0.075 Uiso 1 1 calc R
C23 C 0.5572(3) -0.0329(2) 0.3829(2) 0.0539(11) Uani 1 1 d .
H23A H 0.5429 -0.0813 0.3608 0.081 Uiso 1 1 calc R
H23B H 0.5120 -0.0204 0.4166 0.081 Uiso 1 1 calc R
H23C H 0.6137 -0.0373 0.4060 0.081 Uiso 1 1 calc R
C31 C 0.3828(2) 0.0982(2) 0.4313(2) 0.0428(9) Uani 1 1 d .
H31A H 0.3255 0.1110 0.4502 0.064 Uiso 1 1 calc R
H31B H 0.4163 0.0696 0.4654 0.064 Uiso 1 1 calc R
H31C H 0.3753 0.0672 0.3900 0.064 Uiso 1 1 calc R
C32 C 0.4310(2) 0.2347(2) 0.49130(17) 0.0379(8) Uani 1 1 d .
H32A H 0.3696 0.2359 0.5050 0.057 Uiso 1 1 calc R
H32B H 0.4529 0.2867 0.4867 0.057 Uiso 1 1 calc R
H32C H 0.4651 0.2078 0.5262 0.057 Uiso 1 1 calc R
C33 C 0.3546(2) 0.2347(2) 0.36261(19) 0.0406(8) Uani 1 1 d .
H33A H 0.3011 0.2342 0.3900 0.061 Uiso 1 1 calc R
H33B H 0.3442 0.2090 0.3188 0.061 Uiso 1 1 calc R
H33C H 0.3722 0.2874 0.3540 0.061 Uiso 1 1 calc R
C41 C 0.6349(2) 0.3019(2) 0.20684(18) 0.0358(7) Uani 1 1 d .
H41A H 0.6166 0.3130 0.1598 0.054 Uiso 1 1 calc R
H41B H 0.6973 0.2901 0.2075 0.054 Uiso 1 1 calc R
H41C H 0.6236 0.3462 0.2359 0.054 Uiso 1 1 calc R
C42 C 0.5932(3) 0.1579(2) 0.16557(17) 0.0425(9) Uani 1 1 d .
H42A H 0.5805 0.1854 0.1231 0.064 Uiso 1 1 calc R
H42B H 0.5554 0.1133 0.1688 0.064 Uiso 1 1 calc R
H42C H 0.6544 0.1418 0.1656 0.064 Uiso 1 1 calc R
C43 C 0.4639(2) 0.2539(2) 0.21307(18) 0.0380(8) Uani 1 1 d .
H43A H 0.4658 0.2710 0.1653 0.057 Uiso 1 1 calc R
H43B H 0.4460 0.2961 0.2426 0.057 Uiso 1 1 calc R
H43C H 0.4218 0.2122 0.2175 0.057 Uiso 1 1 calc R

loop_
_atom_site_aniso_label
_atom_site_aniso_U_11
_atom_site_aniso_U_22
_atom_site_aniso_U_33
_atom_site_aniso_U_23
_atom_site_aniso_U_13
_atom_site_aniso_U_12
Mo 0.01635(10) 0.02974(13) 0.01597(11) 0.00427(9) -0.00047(8) 0.00065(9)
Se 0.02245(15) 0.0708(3) 0.02576(17) 0.01968(16) 0.00061(12) 0.00249(15)
P1 0.0268(4) 0.0425(5) 0.0231(4) -0.0050(3) 0.0024(3) -0.0114(3)
C1 0.0213(12) 0.0317(15) 0.0249(14) 0.0015(12) -0.0008(11) 0.0011(11)
P2 0.0389(5) 0.0262(4) 0.0366(5) 0.0040(3) 0.0053(4) 0.0042(3)
C2 0.0253(14) 0.0404(18) 0.0252(14) -0.0012(13) 0.0110(11) -0.0038(13)
P3 0.0174(3) 0.0319(4) 0.0223(3) 0.0022(3) 0.0006(3) -0.0012(3)
C3 0.0220(13) 0.0238(14) 0.0283(14) 0.0002(11) -0.0061(11) 0.0008(11)
P4 0.0287(4) 0.0305(4) 0.0164(3) 0.0028(3) -0.0004(3) 0.0043(3)
C4 0.0274(15) 0.0310(16) 0.0304(15) -0.0051(13) -0.0029(12) 0.0053(12)
C5 0.0288(16) 0.0367(18) 0.0411(18) -0.0059(15) -0.0107(13) 0.0133(13)
C6 0.0317(16) 0.0337(17) 0.0374(17) 0.0039(14) -0.0150(14) 0.0036(13)
C7 0.0319(16) 0.0365(18) 0.0310(16) 0.0053(13) -0.0089(13) -0.0022(13)
C8 0.0217(13) 0.0334(16) 0.0293(15) 0.0046(12) -0.0049(11) -0.0011(11)
C11 0.052(2) 0.095(4) 0.0255(17) -0.015(2) -0.0001(16) -0.033(2)
C12 0.046(2) 0.0360(19) 0.045(2) -0.0110(16) 0.0094(17) -0.0056(16)
C13 0.0364(19) 0.058(2) 0.043(2) -0.0046(18) 0.0057(16) -0.0223(17)
C21 0.056(2) 0.044(2) 0.057(3) -0.0141(19) -0.007(2) -0.0129(19)
C22 0.065(3) 0.0333(19) 0.052(2) -0.0001(17) 0.017(2) 0.0144(18)
C23 0.066(3) 0.033(2) 0.063(3) 0.0173(19) 0.020(2) 0.0075(19)
C31 0.0306(17) 0.040(2) 0.058(2) 0.0044(18) 0.0143(16) -0.0071(14)
C32 0.0319(16) 0.055(2) 0.0269(16) -0.0053(15) 0.0071(13) -0.0030(15)
C33 0.0252(15) 0.060(2) 0.0366(18) 0.0078(17) 0.0001(13) 0.0101(15)
C41 0.0359(17) 0.0422(19) 0.0294(16) 0.0101(14) 0.0072(13) 0.0030(15)
C42 0.056(2) 0.054(2) 0.0171(14) -0.0029(14) -0.0004(14) 0.0117(18)
C43 0.0331(17) 0.052(2) 0.0286(16) 0.0067(15) -0.0051(13) 0.0075(15)

loop_
_atom_type_symbol
_atom_type_description
_atom_type_scat_dispersion_real
_atom_type_scat_dispersion_imag
_atom_type_scat_source
C C 0.0033 0.0016 'International Tables Vol C Tables 4.2.6.8 and 6.1.1.4'
H H 0.0000 0.0000 'International Tables Vol C Tables 4.2.6.8 and 6.1.1.4'
P P 0.1023 0.0942 'International Tables Vol C Tables 4.2.6.8 and 6.1.1.4'
Se Se -0.0929 2.2259 'International Tables Vol C Tables 4.2.6.8 and 6.1.1.4'
Mo Mo -1.6832 0.6857 'International Tables Vol C Tables 4.2.6.8 and 6.1.1.4'

loop_
_geom_angle_atom_site_label_1
_geom_angle_atom_site_label_2
_geom_angle_atom_site_label_3
_geom_angle
C1 Mo C2 36.83(12)
C1 Mo P1 90.55(10)
C2 Mo P1 90.30(9)
C1 Mo P2 89.55(10)
C2 Mo P2 89.71(9)
P1 Mo P2 179.85(4)
C1 Mo P4 110.80(9)
C2 Mo P4 73.97(9)
P1 Mo P4 89.73(3)
P2 Mo P4 90.13(3)
C1 Mo P3 148.27(9)
C2 Mo P3 174.90(9)
P1 Mo P3 89.61(3)
P2 Mo P3 90.36(3)
P4 Mo P3 100.93(3)
C1 Mo Se 74.22(9)
C2 Mo Se 111.04(9)
P1 Mo Se 90.05(2)
P2 Mo Se 90.08(2)
P4 Mo Se 174.98(2)
P3 Mo Se 74.050(19)
C8 Se Mo 97.19(10)
C11 P1 C12 99.6(2)
C11 P1 C13 97.12(19)
C12 P1 C13 101.4(2)
C11 P1 Mo 118.73(17)
C12 P1 Mo 118.56(13)
C13 P1 Mo 117.57(14)
C2 C1 C3 138.6(3)
C2 C1 Mo 84.9(2)
C3 C1 Mo 136.5(2)
C23 P2 C22 96.50(19)
C23 P2 C21 101.3(2)
C22 P2 C21 100.6(2)
C23 P2 Mo 117.79(17)
C22 P2 Mo 116.99(15)
C21 P2 Mo 119.74(14)
H2 C2 H1 127(4)
H2 C2 C1 109(2)
H1 C2 C1 109(2)
H2 C2 Mo 119(3)
H1 C2 Mo 113(3)
C1 C2 Mo 58.29(16)
C32 P3 C33 98.53(18)
C32 P3 C31 98.64(19)
C33 P3 C31 99.06(19)
C32 P3 Mo 117.72(12)
C33 P3 Mo 121.08(12)
C31 P3 Mo 117.54(13)
C8 C3 C4 119.8(3)
C8 C3 C1 116.3(3)
C4 C3 C1 123.9(3)
C41 P4 C42 96.50(18)
C41 P4 C43 97.03(17)
C42 P4 C43 97.18(18)
C41 P4 Mo 120.83(12)
C42 P4 Mo 119.53(13)
C43 P4 Mo 120.26(12)
C5 C4 C3 120.0(3)
C4 C5 C6 119.8(3)
C7 C6 C5 121.6(3)
C6 C7 C8 119.0(3)
C3 C8 C7 119.9(3)
C3 C8 Se 115.7(2)
C7 C8 Se 124.4(3)

loop_
_geom_bond_atom_site_label_1
_geom_bond_atom_site_label_2
_geom_bond_distance
Mo C1 1.965(3)
Mo C2 2.301(3)
Mo P1 2.4605(9)
Mo P2 2.4714(10)
Mo P4 2.4796(8)
Mo P3 2.6168(8)
Mo Se 2.7101(4)
Se C8 1.876(3)
P1 C11 1.829(4)
P1 C12 1.833(4)
P1 C13 1.834(4)
C1 C2 1.385(4)
C1 C3 1.434(4)
P2 C23 1.829(4)
P2 C22 1.842(4)
P2 C21 1.844(4)
C2 H2 0.936(18)
C2 H1 0.954(18)
P3 C32 1.826(3)
P3 C33 1.831(3)
P3 C31 1.835(4)
C3 C8 1.404(4)
C3 C4 1.410(4)
P4 C41 1.832(4)
P4 C42 1.837(4)
P4 C43 1.850(3)
C4 C5 1.381(5)
C5 C6 1.397(5)
C6 C7 1.380(5)
C7 C8 1.410(4)
